data_2231619
loop_
_publ_author_name
'A. Alhadi, Abeer'
'Khaledi, Hamid'
'Mohd Ali, Hapipah'

_publ_section_title
;
 3,4,5-Trihydroxybenzohydrazidium
 perchlorate--3,4,5-trihydroxybenzohydrazide--water (1/1/1)
;
_journal_coeditor_code LX2194
_journal_issue 9
_journal_name_full 'Acta Crystallographica Section E'
_journal_page_first o2229
_journal_page_last o2230
_journal_paper_doi 10.1107/S1600536811030595
_journal_volume 67
_journal_year 2011
_chemical_formula_iupac 'C7 H9 N2 O4 +, Cl O4 -, C7 H8 N2 O4, H2 O'
_chemical_formula_moiety 'C7 H9 N2 O4 +, Cl O4 -, C7 H8 N2 O4, H2 O'
_chemical_formula_sum 'C14 H19 Cl N4 O13'
_chemical_formula_weight 486.78
_chemical_name_common
;
3,4,5-Trihydroxybenzohydrazidium perchlorate--3,4,5-trihydroxybenzohydrazide--
water (1/1/1)
;
_chemical_name_systematic
;
(3,4,5-Trihydroxybenzamido)ammonium
perchlorate--3,4,5-trihydroxybenzohydrazide--water (1/1/1)
;
_space_group_IT_number 33
_symmetry_cell_setting orthorhombic
_symmetry_space_group_name_Hall 'P 2c -2n'
_symmetry_space_group_name_H-M 'P n a 21'
_atom_sites_solution_hydrogens difmap
_atom_sites_solution_primary direct
_atom_sites_solution_secondary difmap
_audit_creation_method SHELXL-97
_cell_angle_alpha 90.00
_cell_angle_beta 90.00
_cell_angle_gamma 90.00
_cell_formula_units_Z 4
_cell_length_a 20.1213(7)
_cell_length_b 12.9178(4)
_cell_length_c 7.0122(2)
_cell_measurement_reflns_used 1227
_cell_measurement_temperature 100(2)
_cell_measurement_theta_max 26.98
_cell_measurement_theta_min 3.15
_cell_volume 1822.63(10)
_computing_cell_refinement 'SAINT (Bruker, 2007)'
_computing_data_collection 'APEX2 (Bruker, 2007)'
_computing_data_reduction 'SAINT (Bruker, 2007)'
_computing_molecular_graphics 'X-SEED (Barbour, 2001)'
_computing_publication_material 'SHELXL97 (Sheldrick, 2008) and publCIF (Westrip, 2010)'
_computing_structure_refinement 'SHELXL97 (Sheldrick, 2008)'
_computing_structure_solution 'SHELXS97 (Sheldrick, 2008)'
_diffrn_ambient_temperature 100(2)
_diffrn_measured_fraction_theta_full 0.999
_diffrn_measured_fraction_theta_max 0.999
_diffrn_measurement_device_type 'Bruker APEXII CCD'
_diffrn_measurement_method '\f and \w'
_diffrn_radiation_monochromator graphite
_diffrn_radiation_source 'fine-focus sealed tube'
_diffrn_radiation_type MoK\a
_diffrn_radiation_wavelength 0.71073
_diffrn_reflns_av_R_equivalents 0.0918
_diffrn_reflns_av_sigmaI/netI 0.0770
_diffrn_reflns_limit_h_max 24
_diffrn_reflns_limit_h_min -24
_diffrn_reflns_limit_k_max 15
_diffrn_reflns_limit_k_min -15
_diffrn_reflns_limit_l_max 8
_diffrn_reflns_limit_l_min -8
_diffrn_reflns_number 14383
_diffrn_reflns_theta_full 25.50
_diffrn_reflns_theta_max 25.50
_diffrn_reflns_theta_min 2.57
_exptl_absorpt_coefficient_mu 0.297
_exptl_absorpt_correction_T_max 0.9912
_exptl_absorpt_correction_T_min 0.9569
_exptl_absorpt_correction_type multi-scan
_exptl_absorpt_process_details '(SADABS; Sheldrick, 1996)'
_exptl_crystal_colour colorless
_exptl_crystal_density_diffrn 1.774
_exptl_crystal_density_method 'not measured'
_exptl_crystal_description needle
_exptl_crystal_F_000 1008
_exptl_crystal_size_max 0.15
_exptl_crystal_size_mid 0.04
_exptl_crystal_size_min 0.03
_refine_diff_density_max 0.393
_refine_diff_density_min -0.532
_refine_ls_abs_structure_details 'Flack (1983), 1545 Friedel pairs'
_refine_ls_abs_structure_Flack 0.28(11)
_refine_ls_extinction_method none
_refine_ls_goodness_of_fit_ref 1.027
_refine_ls_hydrogen_treatment mixed
_refine_ls_matrix_type full
_refine_ls_number_parameters 335
_refine_ls_number_reflns 3393
_refine_ls_number_restraints 22
_refine_ls_restrained_S_all 1.024
_refine_ls_R_factor_all 0.0712
_refine_ls_R_factor_gt 0.0488
_refine_ls_shift/su_max 0.000
_refine_ls_shift/su_mean 0.000
_refine_ls_structure_factor_coef Fsqd
_refine_ls_weighting_details 'calc w=1/[\s^2^(Fo^2^)+(0.0535P)^2^] where P=(Fo^2^+2Fc^2^)/3'
_refine_ls_weighting_scheme calc
_refine_ls_wR_factor_gt 0.0992
_refine_ls_wR_factor_ref 0.1086
_reflns_number_gt 2653
_reflns_number_total 3393
_reflns_threshold_expression I>2\s(I)
_cod_data_source_file lx2194.cif
_cod_data_source_block I
_cod_database_code 2231619
_cod_database_fobs_code 2231619

loop_
_symmetry_equiv_pos_as_xyz
'x, y, z'
'-x, -y, z+1/2'
'x+1/2, -y+1/2, z'
'-x+1/2, y+1/2, z+1/2'

loop_
_atom_site_type_symbol
_atom_site_label
_atom_site_fract_x
_atom_site_fract_y
_atom_site_fract_z
_atom_site_U_iso_or_equiv
_atom_site_adp_type
_atom_site_calc_flag
_atom_site_refinement_flags
_atom_site_occupancy
_atom_site_symmetry_multiplicity
O O1 0.47204(14) 0.7004(2) 0.1226(4) 0.0100(7) Uani d . 1 2
O O2 0.74400(13) 0.8918(2) 0.1487(5) 0.0141(7) Uani d D 1 2
H H2O 0.722(2) 0.945(2) 0.133(8) 0.021 Uiso d D 1 2
O O3 0.78618(15) 0.7058(2) 0.2858(4) 0.0107(7) Uani d D 1 2
H H3O 0.795(2) 0.652(2) 0.343(6) 0.016 Uiso d D 1 2
O O4 0.70017(14) 0.5426(2) 0.3081(4) 0.0121(7) Uani d D 1 2
H H4O 0.6714(18) 0.496(3) 0.301(7) 0.018 Uiso d D 1 2
N N1 0.42795(17) 0.8931(3) 0.1273(5) 0.0095(8) Uani d D 1 2
H H1A 0.4015(19) 0.856(3) 0.054(5) 0.011 Uiso d D 1 2
H H1B 0.416(2) 0.880(3) 0.247(3) 0.011 Uiso d D 1 2
N N2 0.49692(17) 0.8702(3) 0.1213(6) 0.0119(9) Uani d D 1 2
H H2N 0.5225(18) 0.921(2) 0.155(7) 0.014 Uiso d D 1 2
C C1 0.5142(2) 0.7687(3) 0.1322(6) 0.0104(9) Uani d . 1 2
C C2 0.58680(19) 0.7498(3) 0.1540(7) 0.0075(8) Uani d . 1 2
C C3 0.6324(2) 0.8282(3) 0.1261(6) 0.0107(9) Uani d . 1 2
H H3 0.6182 0.8929 0.0760 0.013 Uiso calc R 1 2
C C4 0.6987(2) 0.8133(3) 0.1707(6) 0.0089(9) Uani d . 1 2
C C5 0.7199(2) 0.7175(3) 0.2372(6) 0.0097(9) Uani d . 1 2
C C6 0.6750(2) 0.6371(3) 0.2535(6) 0.0097(9) Uani d U 1 2
C C7 0.6085(2) 0.6524(3) 0.2159(6) 0.0101(9) Uani d . 1 2
H H7 0.5776 0.5974 0.2317 0.012 Uiso calc R 1 2
O O5 0.46214(14) 0.4747(2) 0.3255(4) 0.0143(7) Uani d . 1 2
O O6 0.23020(14) 0.1848(2) 0.2092(4) 0.0150(8) Uani d D 1 2
H H6O 0.2019(19) 0.218(3) 0.268(6) 0.022 Uiso d D 1 2
O O7 0.32391(15) 0.0490(2) 0.1104(5) 0.0153(7) Uani d D 1 2
H H7O 0.2861(14) 0.045(4) 0.162(7) 0.023 Uiso d D 1 2
O O8 0.44941(15) 0.1051(2) 0.0634(5) 0.0140(7) Uani d D 1 2
H H8O 0.4886(12) 0.125(3) 0.071(7) 0.021 Uiso d D 1 2
N N3 0.3796(2) 0.6259(3) 0.3853(5) 0.0119(8) Uani d D 1 2
H H3A 0.3444(16) 0.666(3) 0.360(6) 0.014 Uiso d D 1 2
H H3B 0.4158(16) 0.643(4) 0.314(6) 0.014 Uiso d D 1 2
H H3C 0.394(2) 0.631(4) 0.509(3) 0.014 Uiso d D 1 2
N N4 0.35607(18) 0.5261(3) 0.3343(5) 0.0119(8) Uani d D 1 2
H H4N 0.3207(15) 0.531(4) 0.264(6) 0.014 Uiso d D 1 2
C C8 0.4038(2) 0.4525(3) 0.2963(6) 0.0111(10) Uani d . 1 2
C C9 0.3795(2) 0.3506(3) 0.2357(6) 0.0114(9) Uani d . 1 2
C C10 0.3123(2) 0.3228(3) 0.2482(6) 0.0095(9) Uani d . 1 2
H H10 0.2800 0.3717 0.2883 0.011 Uiso calc R 1 2
C C11 0.2938(2) 0.2221(3) 0.2007(6) 0.0104(10) Uani d . 1 2
C C12 0.3409(2) 0.1510(3) 0.1452(7) 0.0110(9) Uani d . 1 2
C C13 0.4064(2) 0.1793(3) 0.1252(6) 0.0119(9) Uani d . 1 2
C C14 0.4260(2) 0.2797(3) 0.1712(6) 0.0122(10) Uani d . 1 2
H H14 0.4713 0.2994 0.1583 0.015 Uiso calc R 1 2
O O9 0.59168(16) 0.4012(2) 0.2777(5) 0.0151(8) Uani d D 1 2
H H9A 0.596(3) 0.344(2) 0.334(7) 0.023 Uiso d D 1 2
H H9B 0.5591(17) 0.432(3) 0.325(7) 0.023 Uiso d D 1 2
Cl Cl1 0.61543(5) 0.11830(8) 0.15644(16) 0.0126(2) Uani d . 1 2
O O10 0.67545(14) 0.0734(2) 0.0667(4) 0.0114(7) Uani d . 1 2
O O11 0.57866(15) 0.1783(2) 0.0090(4) 0.0131(7) Uani d . 1 2
O O12 0.63558(14) 0.1903(2) 0.3124(4) 0.0103(7) Uani d . 1 2
O O13 0.57257(14) 0.0391(2) 0.2378(4) 0.0116(7) Uani d . 1 2

loop_
_atom_site_aniso_label
_atom_site_aniso_U_11
_atom_site_aniso_U_22
_atom_site_aniso_U_33
_atom_site_aniso_U_12
_atom_site_aniso_U_13
_atom_site_aniso_U_23
O1 0.0097(15) 0.0054(14) 0.0148(16) -0.0020(12) -0.0002(14) 0.0012(13)
O2 0.0099(15) 0.0100(14) 0.0225(16) -0.0009(13) -0.0038(17) 0.0047(16)
O3 0.0085(16) 0.0089(15) 0.0147(17) -0.0007(13) -0.0049(14) 0.0025(13)
O4 0.0091(16) 0.0054(15) 0.0220(16) -0.0008(12) -0.0041(14) 0.0013(14)
N1 0.0069(17) 0.0144(18) 0.007(2) -0.0003(15) -0.0011(16) -0.0039(17)
N2 0.0061(18) 0.0097(18) 0.020(2) 0.0008(15) -0.0016(17) -0.0005(17)
C1 0.017(2) 0.009(2) 0.005(2) 0.0016(18) 0.003(2) 0.0009(19)
C2 0.0069(19) 0.0091(19) 0.0063(18) 0.0001(16) -0.001(2) -0.004(2)
C3 0.016(2) 0.010(2) 0.007(2) 0.0042(17) -0.002(2) -0.0006(19)
C4 0.007(2) 0.008(2) 0.011(2) -0.0006(17) 0.002(2) -0.0016(19)
C5 0.008(2) 0.014(2) 0.007(2) -0.0008(18) 0.0025(19) -0.0014(19)
C6 0.018(2) 0.0026(19) 0.008(2) 0.0024(18) -0.0033(19) 0.0021(17)
C7 0.016(2) 0.0049(18) 0.009(2) -0.0022(18) -0.0016(19) -0.0014(17)
O5 0.0089(17) 0.0131(15) 0.0209(18) 0.0001(13) 0.0026(14) 0.0016(14)
O6 0.0079(17) 0.0131(16) 0.024(2) 0.0022(13) 0.0060(14) -0.0018(14)
O7 0.0101(16) 0.0121(15) 0.024(2) 0.0006(13) 0.0031(15) -0.0022(14)
O8 0.0095(16) 0.0114(16) 0.0211(17) 0.0021(13) -0.0007(14) -0.0036(14)
N3 0.011(2) 0.011(2) 0.014(2) 0.0029(18) -0.0010(18) -0.0016(18)
N4 0.0106(19) 0.0060(17) 0.019(2) 0.0033(16) -0.0024(17) -0.0059(17)
C8 0.012(2) 0.018(2) 0.003(2) 0.0012(19) -0.0009(18) 0.0013(19)
C9 0.017(3) 0.0084(19) 0.0084(19) 0.0011(19) -0.003(2) 0.0002(17)
C10 0.014(2) 0.005(2) 0.009(2) 0.0044(18) 0.003(2) 0.0011(18)
C11 0.009(2) 0.016(2) 0.006(2) 0.0005(19) 0.0024(17) 0.0025(18)
C12 0.014(2) 0.0065(19) 0.013(2) 0.0022(17) -0.005(2) -0.001(2)
C13 0.013(2) 0.012(2) 0.011(2) 0.0060(18) -0.0003(19) -0.005(2)
C14 0.013(2) 0.016(2) 0.008(2) -0.0017(18) 0.000(2) 0.001(2)
O9 0.0136(18) 0.0108(17) 0.0209(19) 0.0038(14) 0.0024(15) 0.0002(14)
Cl1 0.0136(5) 0.0122(5) 0.0120(5) -0.0006(5) 0.0010(5) 0.0001(5)
O10 0.0094(16) 0.0089(15) 0.0158(15) 0.0011(13) 0.0038(14) 0.0029(13)
O11 0.0144(17) 0.0134(16) 0.0114(15) 0.0056(14) -0.0025(14) 0.0017(13)
O12 0.0122(16) 0.0094(15) 0.0095(15) -0.0040(13) 0.0011(13) -0.0020(13)
O13 0.0110(16) 0.0074(14) 0.0164(16) -0.0070(13) 0.0039(14) -0.0035(13)

loop_
_atom_type_symbol
_atom_type_description
_atom_type_scat_dispersion_real
_atom_type_scat_dispersion_imag
_atom_type_scat_source
C C 0.0033 0.0016 'International Tables Vol C Tables 4.2.6.8 and 6.1.1.4'
H H 0.0000 0.0000 'International Tables Vol C Tables 4.2.6.8 and 6.1.1.4'
N N 0.0061 0.0033 'International Tables Vol C Tables 4.2.6.8 and 6.1.1.4'
O O 0.0106 0.0060 'International Tables Vol C Tables 4.2.6.8 and 6.1.1.4'
Cl Cl 0.1484 0.1585 'International Tables Vol C Tables 4.2.6.8 and 6.1.1.4'

loop_
_geom_angle_atom_site_label_1
_geom_angle_atom_site_label_2
_geom_angle_atom_site_label_3
_geom_angle
C4 O2 H2O 105(3)
C5 O3 H3O 115(3)
C6 O4 H4O 112(3)
N2 N1 H1A 117(3)
N2 N1 H1B 104(3)
H1A N1 H1B 107(4)
C1 N2 N1 116.8(3)
C1 N2 H2N 124(3)
N1 N2 H2N 115(3)
O1 C1 N2 120.9(4)
O1 C1 C2 124.5(3)
N2 C1 C2 114.6(4)
C3 C2 C7 119.8(4)
C3 C2 C1 121.2(4)
C7 C2 C1 119.0(4)
C2 C3 C4 120.4(4)
C2 C3 H3 119.8
C4 C3 H3 119.8
O2 C4 C3 120.8(4)
O2 C4 C5 119.5(4)
C3 C4 C5 119.8(4)
C6 C5 O3 121.8(4)
C6 C5 C4 119.8(4)
O3 C5 C4 118.4(4)
O4 C6 C7 122.5(4)
O4 C6 C5 116.7(4)
C7 C6 C5 120.8(4)
C6 C7 C2 119.3(4)
C6 C7 H7 120.3
C2 C7 H7 120.3
C11 O6 H6O 119(3)
C12 O7 H7O 102(3)
C13 O8 H8O 111(3)
N4 N3 H3A 102(3)
N4 N3 H3B 110(3)
H3A N3 H3B 113(4)
N4 N3 H3C 114(3)
H3A N3 H3C 113(4)
H3B N3 H3C 104(4)
C8 N4 N3 116.3(4)
C8 N4 H4N 121(3)
N3 N4 H4N 110(3)
O5 C8 N4 118.3(4)
O5 C8 C9 125.2(4)
N4 C8 C9 116.3(4)
C14 C9 C10 120.1(4)
C14 C9 C8 117.6(4)
C10 C9 C8 122.2(4)
C11 C10 C9 118.9(4)
C11 C10 H10 120.6
C9 C10 H10 120.6
O6 C11 C12 114.9(4)
O6 C11 C10 124.6(4)
C12 C11 C10 120.4(4)
C13 C12 C11 120.7(4)
C13 C12 O7 118.2(4)
C11 C12 O7 121.1(4)
O8 C13 C12 117.0(4)
O8 C13 C14 123.2(4)
C12 C13 C14 119.7(4)
C9 C14 C13 120.0(4)
C9 C14 H14 120.0
C13 C14 H14 120.0
H9A O9 H9B 108(5)
O13 Cl1 O10 112.02(17)
O13 Cl1 O11 110.14(18)
O10 Cl1 O11 108.30(18)
O13 Cl1 O12 108.18(18)
O10 Cl1 O12 109.52(18)
O11 Cl1 O12 108.63(17)

loop_
_geom_bond_atom_site_label_1
_geom_bond_atom_site_label_2
_geom_bond_distance
O1 C1 1.227(5)
O2 C4 1.372(5)
O2 H2O 0.826(19)
O3 C5 1.384(5)
O3 H3O 0.82(2)
O4 C6 1.376(5)
O4 H4O 0.839(19)
N1 N2 1.420(5)
N1 H1A 0.880(19)
N1 H1B 0.891(19)
N2 C1 1.358(5)
N2 H2N 0.863(19)
C1 C2 1.488(6)
C2 C3 1.381(6)
C2 C7 1.401(6)
C3 C4 1.384(6)
C3 H3 0.9500
C4 C5 1.389(6)
C5 C6 1.382(6)
C6 C7 1.379(6)
C7 H7 0.9500
O5 C8 1.226(5)
O6 C11 1.368(5)
O6 H6O 0.82(2)
O7 C12 1.382(5)
O7 H7O 0.843(19)
O8 C13 1.362(5)
O8 H8O 0.830(19)
N3 N4 1.420(5)
N3 H3A 0.892(19)
N3 H3B 0.911(19)
N3 H3C 0.919(19)
N4 C8 1.377(6)
N4 H4N 0.867(19)
C8 C9 1.467(6)
C9 C14 1.385(6)
C9 C10 1.402(6)
C10 C11 1.393(6)
C10 H10 0.9500
C11 C12 1.376(6)
C12 C13 1.375(6)
C13 C14 1.393(6)
C14 H14 0.9500
O9 H9A 0.85(2)
O9 H9B 0.83(2)
Cl1 O13 1.455(3)
Cl1 O10 1.480(3)
Cl1 O11 1.489(3)
Cl1 O12 1.492(3)

loop_
_geom_hbond_atom_site_label_D
_geom_hbond_atom_site_label_H
_geom_hbond_atom_site_label_A
_geom_hbond_site_symmetry_A
_geom_hbond_distance_DH
_geom_hbond_distance_HA
_geom_hbond_distance_DA
_geom_hbond_angle_DHA
N1 H1A O12 2_664 0.880(19) 1.95(3) 2.769(5) 155(4)
N1 H1B O11 2_665 0.891(19) 1.99(3) 2.835(5) 159(4)
N2 H2N O13 1_565 0.863(19) 1.92(2) 2.783(4) 175(4)
O2 H2O O10 1_565 0.826(19) 1.96(2) 2.782(4) 173(5)
N3 H3A O3 3_465 0.892(19) 2.10(2) 2.958(5) 161(4)
N3 H3B O1 . 0.911(19) 1.90(2) 2.788(5) 163(4)
N3 H3C O9 2_665 0.919(19) 1.95(2) 2.833(5) 160(4)
O3 H3O O4 . 0.82(2) 2.39(5) 2.732(4) 106(4)
O3 H3O O10 4_655 0.82(2) 1.96(3) 2.720(4) 153(4)
N4 H4N O2 3_465 0.867(19) 2.01(3) 2.811(5) 154(4)
O4 H4O O9 . 0.839(19) 2.02(2) 2.854(4) 171(5)
O6 H6O O12 3_455 0.82(2) 1.81(3) 2.598(4) 160(5)
O7 H7O O6 . 0.843(19) 2.15(4) 2.667(4) 119(4)
O7 H7O O4 3_455 0.843(19) 2.31(3) 3.085(4) 154(4)
O8 H8O O11 . 0.830(19) 1.99(2) 2.794(4) 164(5)
O8 H8O O13 . 0.830(19) 2.34(4) 2.892(4) 125(4)
O9 H9A O12 . 0.85(2) 2.14(3) 2.875(4) 145(5)
O9 H9A O1 2_665 0.85(2) 2.51(5) 3.036(4) 121(4)
O9 H9B O5 . 0.83(2) 2.03(3) 2.794(4) 152(5)
C3 H3 O13 1_565 0.95 2.39 3.079(5) 129.4
C7 H7 O9 . 0.95 2.57 3.291(5) 132.8

loop_
_cod_related_entry_id
_cod_related_entry_database
_cod_related_entry_code
1 ChemSpider 30656959
